data_7201227
loop_
_publ_author_name
'Trewin, Abbie'
'Cooper, Andrew I.'

_publ_section_title
;
 Predicting microporous crystalline polyimides
;
_journal_issue 9
_journal_name_full CrystEngComm
_journal_page_first 1819
_journal_paper_doi 10.1039/b906280g
_journal_volume 11
_journal_year 2009
_space_group_IT_number 1
_symmetry_cell_setting triclinic
_symmetry_Int_Tables_number 1
_symmetry_space_group_name_Hall 'P 1'
_symmetry_space_group_name_H-M 'P 1'
_audit_creation_date 2009-05-01
_audit_creation_method 'Materials Studio'
_cell_angle_alpha 89.9999
_cell_angle_beta 90.0000
_cell_angle_gamma 89.9998
_cell_length_a 21.2902
_cell_length_b 21.2902
_cell_length_c 21.2902
_cell_volume 9650.265
_cod_data_source_file b906280g.txt
_cod_data_source_block C4-
_cod_original_sg_symbol_H-M P1
_cod_struct_determination_method theoretical
_cod_database_code 7201227

loop_
_symmetry_equiv_pos_as_xyz
x,y,z

loop_
_atom_site_label
_atom_site_type_symbol
_atom_site_fract_x
_atom_site_fract_y
_atom_site_fract_z
_atom_site_U_iso_or_equiv
_atom_site_adp_type
_atom_site_occupancy
C1 C 1.21490 0.81032 -0.39706 0.00000 Uiso 1.00
C2 C 1.30454 0.86743 -0.36783 0.00000 Uiso 1.00
O3 O 1.16962 0.79638 -0.42805 0.00000 Uiso 1.00
O4 O 1.34524 0.90657 -0.37189 0.00000 Uiso 1.00
C5 C 1.30454 0.86743 -0.67839 0.00000 Uiso 1.00
C6 C 1.21489 0.81032 -0.64916 0.00000 Uiso 1.00
O7 O 1.34523 0.90657 -0.67433 0.00000 Uiso 1.00
O8 O 1.16962 0.79638 -0.61816 0.00000 Uiso 1.00
C9 C 1.24985 1.16214 -0.58000 0.00000 Uiso 1.00
C10 C 1.25316 1.19233 -0.52311 0.00000 Uiso 1.00
C11 C 1.24985 1.16214 -0.46622 0.00000 Uiso 1.00
C12 C 1.24232 1.09582 -0.46585 0.00000 Uiso 1.00
C13 C 1.24159 1.06205 -0.52311 0.00000 Uiso 1.00
C14 C 1.24232 1.09581 -0.58036 0.00000 Uiso 1.00
C15 C 1.23636 1.06142 -0.40911 0.00000 Uiso 1.00
C16 C 1.23636 0.99730 -0.40911 0.00000 Uiso 1.00
C17 C 1.24232 0.96290 -0.46585 0.00000 Uiso 1.00
C18 C 1.24159 0.99666 -0.52311 0.00000 Uiso 1.00
C19 C 1.24232 0.96290 -0.58036 0.00000 Uiso 1.00
C20 C 1.23636 0.99729 -0.63710 0.00000 Uiso 1.00
C21 C 1.23636 1.06142 -0.63710 0.00000 Uiso 1.00
C22 C 1.24985 0.89657 -0.46622 0.00000 Uiso 1.00
C23 C 1.25315 0.86639 -0.52311 0.00000 Uiso 1.00
C24 C 1.24985 0.89657 -0.58000 0.00000 Uiso 1.00
H25 H 1.23473 0.97314 -0.36351 0.00000 Uiso 1.00
H26 H 1.23473 1.08557 -0.68270 0.00000 Uiso 1.00
N27 N 1.25475 0.86094 -0.41040 0.00000 Uiso 1.00
N28 N 1.25475 1.19778 -0.63581 0.00000 Uiso 1.00
N29 N 1.25475 0.86094 -0.63581 0.00000 Uiso 1.00
N30 N 1.25475 1.19778 -0.41040 0.00000 Uiso 1.00
H31 H 1.25875 1.24374 -0.52311 0.00000 Uiso 1.00
H32 H 1.23473 1.08557 -0.36352 0.00000 Uiso 1.00
H33 H 1.23473 0.97314 -0.68270 0.00000 Uiso 1.00
H34 H 1.25875 0.81497 -0.52311 0.00000 Uiso 1.00
C35 C 1.30454 1.19128 -0.67838 0.00000 Uiso 1.00
C36 C 1.21490 1.24840 -0.64916 0.00000 Uiso 1.00
O37 O 1.34523 1.15214 -0.67433 0.00000 Uiso 1.00
O38 O 1.16962 1.26233 -0.61816 0.00000 Uiso 1.00
C39 C 1.21490 1.24839 -0.39706 0.00000 Uiso 1.00
C40 C 1.30454 1.19128 -0.36783 0.00000 Uiso 1.00
O41 O 1.16962 1.26233 -0.42805 0.00000 Uiso 1.00
O42 O 1.34524 1.15214 -0.37189 0.00000 Uiso 1.00
C43 C 1.80798 0.81032 -0.39706 0.00000 Uiso 1.00
C44 C 1.71834 0.86743 -0.36783 0.00000 Uiso 1.00
O45 O 1.85326 0.79638 -0.42805 0.00000 Uiso 1.00
O46 O 1.67765 0.90657 -0.37189 0.00000 Uiso 1.00
C47 C 1.71834 0.86743 -0.67838 0.00000 Uiso 1.00
C48 C 1.80798 0.81032 -0.64916 0.00000 Uiso 1.00
O49 O 1.67765 0.90657 -0.67433 0.00000 Uiso 1.00
O50 O 1.85326 0.79638 -0.61816 0.00000 Uiso 1.00
C51 C 1.77303 1.16215 -0.58000 0.00000 Uiso 1.00
C52 C 1.76973 1.19233 -0.52311 0.00000 Uiso 1.00
C53 C 1.77303 1.16214 -0.46621 0.00000 Uiso 1.00
C54 C 1.78056 1.09581 -0.46585 0.00000 Uiso 1.00
C55 C 1.78129 1.06205 -0.52310 0.00000 Uiso 1.00
C56 C 1.78056 1.09582 -0.58036 0.00000 Uiso 1.00
C57 C 1.78652 1.06142 -0.40911 0.00000 Uiso 1.00
C58 C 1.78652 0.99729 -0.40911 0.00000 Uiso 1.00
C59 C 1.78056 0.96290 -0.46585 0.00000 Uiso 1.00
C60 C 1.78129 0.99667 -0.52310 0.00000 Uiso 1.00
C61 C 1.78056 0.96290 -0.58037 0.00000 Uiso 1.00
C62 C 1.78652 0.99730 -0.63710 0.00000 Uiso 1.00
C63 C 1.78652 1.06142 -0.63710 0.00000 Uiso 1.00
C64 C 1.77303 0.89657 -0.46622 0.00000 Uiso 1.00
C65 C 1.76973 0.86639 -0.52311 0.00000 Uiso 1.00
C66 C 1.77303 0.89657 -0.58000 0.00000 Uiso 1.00
H67 H 1.78815 0.97314 -0.36351 0.00000 Uiso 1.00
H68 H 1.78815 1.08558 -0.68270 0.00000 Uiso 1.00
N69 N 1.76813 0.86094 -0.41040 0.00000 Uiso 1.00
N70 N 1.76813 1.19778 -0.63581 0.00000 Uiso 1.00
N71 N 1.76814 0.86094 -0.63581 0.00000 Uiso 1.00
N72 N 1.76813 1.19778 -0.41040 0.00000 Uiso 1.00
H73 H 1.76413 1.24374 -0.52311 0.00000 Uiso 1.00
H74 H 1.78815 1.08557 -0.36351 0.00000 Uiso 1.00
H75 H 1.78815 0.97315 -0.68270 0.00000 Uiso 1.00
H76 H 1.76413 0.81497 -0.52311 0.00000 Uiso 1.00
C77 C 1.80798 1.24840 -0.64916 0.00000 Uiso 1.00
C78 C 1.71834 1.19129 -0.67838 0.00000 Uiso 1.00
O79 O 1.85326 1.26234 -0.61816 0.00000 Uiso 1.00
O80 O 1.67764 1.15215 -0.67433 0.00000 Uiso 1.00
C81 C 1.80799 1.24840 -0.39705 0.00000 Uiso 1.00
C82 C 1.71834 1.19129 -0.36783 0.00000 Uiso 1.00
O83 O 1.85326 1.26234 -0.42805 0.00000 Uiso 1.00
O84 O 1.67765 1.15215 -0.37189 0.00000 Uiso 1.00
C85 C 0.66672 1.73626 1.13882 0.00000 Uiso 1.00
C86 C 0.63749 1.82590 1.19594 0.00000 Uiso 1.00
O87 O 0.66266 1.69556 1.09969 0.00000 Uiso 1.00
O88 O 0.60650 1.87118 1.20987 0.00000 Uiso 1.00
C89 C 0.38539 1.82590 1.19593 0.00000 Uiso 1.00
C90 C 0.35616 1.73626 1.13882 0.00000 Uiso 1.00
O91 O 0.41638 1.87118 1.20987 0.00000 Uiso 1.00
O92 O 0.36022 1.69556 1.09968 0.00000 Uiso 1.00
C93 C 0.45455 1.79094 0.84410 0.00000 Uiso 1.00
C94 C 0.51144 1.78764 0.81393 0.00000 Uiso 1.00
C95 C 0.56833 1.79094 0.84411 0.00000 Uiso 1.00
C96 C 0.56870 1.79848 0.91044 0.00000 Uiso 1.00
C97 C 0.51145 1.79920 0.94420 0.00000 Uiso 1.00
C98 C 0.45418 1.79848 0.91044 0.00000 Uiso 1.00
C99 C 0.62543 1.80443 0.94483 0.00000 Uiso 1.00
C100 C 0.62543 1.80444 1.00896 0.00000 Uiso 1.00
C101 C 0.56870 1.79848 1.04336 0.00000 Uiso 1.00
C102 C 0.51145 1.79920 1.00959 0.00000 Uiso 1.00
C103 C 0.45418 1.79848 1.04335 0.00000 Uiso 1.00
C104 C 0.39744 1.80444 1.00895 0.00000 Uiso 1.00
C105 C 0.39744 1.80444 0.94483 0.00000 Uiso 1.00
C106 C 0.56833 1.79094 1.10967 0.00000 Uiso 1.00
C107 C 0.51144 1.78764 1.13987 0.00000 Uiso 1.00
C108 C 0.45455 1.79094 1.10968 0.00000 Uiso 1.00
H109 H 0.67103 1.80606 1.03311 0.00000 Uiso 1.00
H110 H 0.35185 1.80607 0.92068 0.00000 Uiso 1.00
N111 N 0.62414 1.78605 1.14531 0.00000 Uiso 1.00
N112 N 0.39873 1.78605 0.80847 0.00000 Uiso 1.00
N113 N 0.39873 1.78605 1.14532 0.00000 Uiso 1.00
N114 N 0.62415 1.78605 0.80847 0.00000 Uiso 1.00
H115 H 0.51144 1.78205 0.76251 0.00000 Uiso 1.00
H116 H 0.67104 1.80606 0.92068 0.00000 Uiso 1.00
H117 H 0.35185 1.80607 1.03311 0.00000 Uiso 1.00
H118 H 0.51144 1.78205 1.19128 0.00000 Uiso 1.00
C119 C 0.35616 1.73626 0.81497 0.00000 Uiso 1.00
C120 C 0.38539 1.82590 0.75786 0.00000 Uiso 1.00
O121 O 0.36022 1.69556 0.85411 0.00000 Uiso 1.00
O122 O 0.41638 1.87118 0.74392 0.00000 Uiso 1.00
C123 C 0.66672 1.73626 0.81496 0.00000 Uiso 1.00
C124 C 0.63749 1.82590 0.75785 0.00000 Uiso 1.00
O125 O 0.66266 1.69556 0.85410 0.00000 Uiso 1.00
O126 O 0.60650 1.87118 0.74392 0.00000 Uiso 1.00
C127 C 0.63749 1.23282 1.19593 0.00000 Uiso 1.00
C128 C 0.66672 1.32246 1.13882 0.00000 Uiso 1.00
O129 O 0.60650 1.18754 1.20987 0.00000 Uiso 1.00
O130 O 0.66266 1.36315 1.09968 0.00000 Uiso 1.00
C131 C 0.35616 1.32246 1.13882 0.00000 Uiso 1.00
C132 C 0.38539 1.23281 1.19594 0.00000 Uiso 1.00
O133 O 0.36022 1.36315 1.09969 0.00000 Uiso 1.00
O134 O 0.41638 1.18754 1.20987 0.00000 Uiso 1.00
C135 C 0.45455 1.26777 0.84411 0.00000 Uiso 1.00
C136 C 0.51144 1.27107 0.81392 0.00000 Uiso 1.00
C137 C 0.56833 1.26777 0.84410 0.00000 Uiso 1.00
C138 C 0.56870 1.26023 0.91044 0.00000 Uiso 1.00
C139 C 0.51143 1.25951 0.94420 0.00000 Uiso 1.00
C140 C 0.45418 1.26024 0.91043 0.00000 Uiso 1.00
C141 C 0.62544 1.25427 0.94483 0.00000 Uiso 1.00
C142 C 0.62544 1.25427 1.00895 0.00000 Uiso 1.00
C143 C 0.56870 1.26023 1.04335 0.00000 Uiso 1.00
C144 C 0.51143 1.25951 1.00959 0.00000 Uiso 1.00
C145 C 0.45418 1.26024 1.04335 0.00000 Uiso 1.00
C146 C 0.39745 1.25428 1.00896 0.00000 Uiso 1.00
C147 C 0.39745 1.25428 0.94483 0.00000 Uiso 1.00
C148 C 0.56833 1.26777 1.10969 0.00000 Uiso 1.00
C149 C 0.51144 1.27107 1.13986 0.00000 Uiso 1.00
C150 C 0.45455 1.26777 1.10968 0.00000 Uiso 1.00
H151 H 0.67103 1.25264 1.03311 0.00000 Uiso 1.00
H152 H 0.35185 1.25265 0.92068 0.00000 Uiso 1.00
N153 N 0.62415 1.27266 1.14531 0.00000 Uiso 1.00
N154 N 0.39874 1.27267 0.80847 0.00000 Uiso 1.00
N155 N 0.39874 1.27267 1.14531 0.00000 Uiso 1.00
N156 N 0.62415 1.27266 0.80847 0.00000 Uiso 1.00
H157 H 0.51144 1.27666 0.76251 0.00000 Uiso 1.00
H158 H 0.67103 1.25264 0.92068 0.00000 Uiso 1.00
H159 H 0.35184 1.25265 1.03311 0.00000 Uiso 1.00
H160 H 0.51144 1.27666 1.19128 0.00000 Uiso 1.00
C161 C 0.38539 1.23281 0.75785 0.00000 Uiso 1.00
C162 C 0.35616 1.32246 0.81496 0.00000 Uiso 1.00
O163 O 0.41638 1.18754 0.74392 0.00000 Uiso 1.00
O164 O 0.36022 1.36316 0.85410 0.00000 Uiso 1.00
C165 C 0.63749 1.23282 0.75786 0.00000 Uiso 1.00
C166 C 0.66672 1.32246 0.81497 0.00000 Uiso 1.00
O167 O 0.60650 1.18754 0.74391 0.00000 Uiso 1.00
O168 O 0.66266 1.36315 0.85410 0.00000 Uiso 1.00
C169 C 0.17337 0.68464 0.68380 0.00000 Uiso 1.00
C170 C 0.23048 0.65541 0.77344 0.00000 Uiso 1.00
O171 O 0.13423 0.68058 0.64310 0.00000 Uiso 1.00
O172 O 0.24441 0.62442 0.81872 0.00000 Uiso 1.00
C173 C 0.23048 0.40331 0.77344 0.00000 Uiso 1.00
C174 C 0.17337 0.37408 0.68379 0.00000 Uiso 1.00
O175 O 0.24442 0.43430 0.81871 0.00000 Uiso 1.00
O176 O 0.13423 0.37814 0.64310 0.00000 Uiso 1.00
C177 C -0.12135 0.47247 0.73848 0.00000 Uiso 1.00
C178 C -0.15153 0.52936 0.73518 0.00000 Uiso 1.00
C179 C -0.12135 0.58625 0.73848 0.00000 Uiso 1.00
C180 C -0.05502 0.58662 0.74602 0.00000 Uiso 1.00
C181 C -0.02125 0.52936 0.74674 0.00000 Uiso 1.00
C182 C -0.05502 0.47210 0.74602 0.00000 Uiso 1.00
C183 C -0.02062 0.64335 0.75197 0.00000 Uiso 1.00
C184 C 0.04350 0.64335 0.75198 0.00000 Uiso 1.00
C185 C 0.07790 0.58662 0.74602 0.00000 Uiso 1.00
C186 C 0.04413 0.52936 0.74674 0.00000 Uiso 1.00
C187 C 0.07790 0.47210 0.74602 0.00000 Uiso 1.00
C188 C 0.04350 0.41536 0.75198 0.00000 Uiso 1.00
C189 C -0.02062 0.41536 0.75198 0.00000 Uiso 1.00
C190 C 0.14422 0.58625 0.73848 0.00000 Uiso 1.00
C191 C 0.17441 0.52936 0.73518 0.00000 Uiso 1.00
C192 C 0.14422 0.47247 0.73848 0.00000 Uiso 1.00
H193 H 0.06765 0.68895 0.75361 0.00000 Uiso 1.00
H194 H -0.04477 0.36977 0.75361 0.00000 Uiso 1.00
N195 N 0.17986 0.64206 0.73359 0.00000 Uiso 1.00
N196 N -0.15698 0.41665 0.73359 0.00000 Uiso 1.00
N197 N 0.17986 0.41665 0.73358 0.00000 Uiso 1.00
N198 N -0.15698 0.64207 0.73358 0.00000 Uiso 1.00
H199 H -0.20295 0.52936 0.72959 0.00000 Uiso 1.00
H200 H -0.04478 0.68895 0.75360 0.00000 Uiso 1.00
H201 H 0.06766 0.36977 0.75361 0.00000 Uiso 1.00
H202 H 0.22582 0.52936 0.72959 0.00000 Uiso 1.00
C203 C -0.15049 0.37408 0.68380 0.00000 Uiso 1.00
C204 C -0.20760 0.40331 0.77344 0.00000 Uiso 1.00
O205 O -0.11135 0.37814 0.64310 0.00000 Uiso 1.00
O206 O -0.22154 0.43430 0.81872 0.00000 Uiso 1.00
C207 C -0.15049 0.68464 0.68379 0.00000 Uiso 1.00
C208 C -0.20760 0.65541 0.77344 0.00000 Uiso 1.00
O209 O -0.11135 0.68058 0.64310 0.00000 Uiso 1.00
O210 O -0.22154 0.62442 0.81871 0.00000 Uiso 1.00
C211 C 0.23048 0.65541 0.18035 0.00000 Uiso 1.00
C212 C 0.17337 0.68464 0.26999 0.00000 Uiso 1.00
O213 O 0.24442 0.62442 0.13507 0.00000 Uiso 1.00
O214 O 0.13423 0.68058 0.31069 0.00000 Uiso 1.00
C215 C 0.17337 0.37408 0.26999 0.00000 Uiso 1.00
C216 C 0.23048 0.40331 0.18035 0.00000 Uiso 1.00
O217 O 0.13423 0.37814 0.31069 0.00000 Uiso 1.00
O218 O 0.24442 0.43430 0.13507 0.00000 Uiso 1.00
C219 C -0.12134 0.47247 0.21531 0.00000 Uiso 1.00
C220 C -0.15153 0.52936 0.21861 0.00000 Uiso 1.00
C221 C -0.12134 0.58625 0.21531 0.00000 Uiso 1.00
C222 C -0.05502 0.58661 0.20777 0.00000 Uiso 1.00
C223 C -0.02125 0.52936 0.20705 0.00000 Uiso 1.00
C224 C -0.05502 0.47210 0.20777 0.00000 Uiso 1.00
C225 C -0.02062 0.64335 0.20181 0.00000 Uiso 1.00
C226 C 0.04350 0.64335 0.20181 0.00000 Uiso 1.00
C227 C 0.07790 0.58661 0.20777 0.00000 Uiso 1.00
C228 C 0.04413 0.52936 0.20705 0.00000 Uiso 1.00
C229 C 0.07790 0.47210 0.20777 0.00000 Uiso 1.00
C230 C 0.04350 0.41537 0.20181 0.00000 Uiso 1.00
C231 C -0.02062 0.41536 0.20181 0.00000 Uiso 1.00
C232 C 0.14423 0.58625 0.21531 0.00000 Uiso 1.00
C233 C 0.17441 0.52936 0.21861 0.00000 Uiso 1.00
C234 C 0.14423 0.47247 0.21531 0.00000 Uiso 1.00
H235 H 0.06766 0.68895 0.20018 0.00000 Uiso 1.00
H236 H -0.04477 0.36977 0.20018 0.00000 Uiso 1.00
N237 N 0.17986 0.64206 0.22020 0.00000 Uiso 1.00
N238 N -0.15698 0.41665 0.22020 0.00000 Uiso 1.00
N239 N 0.17986 0.41665 0.22020 0.00000 Uiso 1.00
N240 N -0.15698 0.64206 0.22020 0.00000 Uiso 1.00
H241 H -0.20294 0.52936 0.22420 0.00000 Uiso 1.00
H242 H -0.04477 0.68895 0.20018 0.00000 Uiso 1.00
H243 H 0.06766 0.36976 0.20018 0.00000 Uiso 1.00
H244 H 0.22583 0.52936 0.22420 0.00000 Uiso 1.00
C245 C -0.15049 0.37408 0.26999 0.00000 Uiso 1.00
C246 C -0.20760 0.40331 0.18035 0.00000 Uiso 1.00
O247 O -0.11135 0.37814 0.31069 0.00000 Uiso 1.00
O248 O -0.22153 0.43430 0.13507 0.00000 Uiso 1.00
C249 C -0.20760 0.65541 0.18035 0.00000 Uiso 1.00
C250 C -0.15049 0.68464 0.26999 0.00000 Uiso 1.00
O251 O -0.22154 0.62442 0.13507 0.00000 Uiso 1.00
O252 O -0.11135 0.68058 0.31069 0.00000 Uiso 1.00
C253 C 0.25883 0.34640 0.20759 0.00000 Uiso 1.00
C254 C 0.22458 0.32864 0.26005 0.00000 Uiso 1.00
C255 C 0.31072 0.31251 0.19004 0.00000 Uiso 1.00
C256 C 0.32848 0.26006 0.22429 0.00000 Uiso 1.00
C257 C 0.29459 0.24250 0.27617 0.00000 Uiso 1.00
C258 C 0.24214 0.27675 0.29393 0.00000 Uiso 1.00
C259 C 0.31072 0.74621 0.19004 0.00000 Uiso 1.00
C260 C 0.32848 0.79866 0.22429 0.00000 Uiso 1.00
C261 C 0.25883 0.71232 0.20759 0.00000 Uiso 1.00
C262 C 0.22458 0.73008 0.26004 0.00000 Uiso 1.00
C263 C 0.29459 0.81622 0.27618 0.00000 Uiso 1.00
C264 C 0.24214 0.78197 0.29393 0.00000 Uiso 1.00
C265 C 0.24214 0.78196 0.65985 0.00000 Uiso 1.00
C266 C 0.29459 0.81621 0.67761 0.00000 Uiso 1.00
C267 C 0.32848 0.79866 0.72950 0.00000 Uiso 1.00
C268 C 0.31072 0.74621 0.76375 0.00000 Uiso 1.00
C269 C 0.22458 0.73007 0.69374 0.00000 Uiso 1.00
C270 C 0.25883 0.71232 0.74620 0.00000 Uiso 1.00
C271 C 0.22458 0.32864 0.69374 0.00000 Uiso 1.00
C272 C 0.25883 0.34640 0.74619 0.00000 Uiso 1.00
C273 C 0.31072 0.31251 0.76375 0.00000 Uiso 1.00
C274 C 0.32848 0.26006 0.72950 0.00000 Uiso 1.00
C275 C 0.24214 0.27675 0.65985 0.00000 Uiso 1.00
C276 C 0.29459 0.24250 0.67761 0.00000 Uiso 1.00
C277 C 0.71216 0.31251 0.76375 0.00000 Uiso 1.00
C278 C 0.69440 0.26006 0.72950 0.00000 Uiso 1.00
C279 C 0.76405 0.34640 0.74619 0.00000 Uiso 1.00
C280 C 0.79830 0.32864 0.69374 0.00000 Uiso 1.00
C281 C 0.72829 0.24250 0.67761 0.00000 Uiso 1.00
C282 C 0.78074 0.27675 0.65985 0.00000 Uiso 1.00
C283 C 0.71216 0.31251 0.19004 0.00000 Uiso 1.00
C284 C 0.69440 0.26006 0.22429 0.00000 Uiso 1.00
C285 C 0.78074 0.27675 0.29394 0.00000 Uiso 1.00
C286 C 0.72829 0.24250 0.27618 0.00000 Uiso 1.00
C287 C 0.79830 0.32864 0.26004 0.00000 Uiso 1.00
C288 C 0.76405 0.34640 0.20759 0.00000 Uiso 1.00
C289 C 0.78074 0.78197 0.29394 0.00000 Uiso 1.00
C290 C 0.72829 0.81622 0.27617 0.00000 Uiso 1.00
C291 C 0.69440 0.79866 0.22429 0.00000 Uiso 1.00
C292 C 0.71216 0.74621 0.19004 0.00000 Uiso 1.00
C293 C 0.79830 0.73008 0.26005 0.00000 Uiso 1.00
C294 C 0.76405 0.71232 0.20760 0.00000 Uiso 1.00
C295 C 0.76405 0.71232 0.74619 0.00000 Uiso 1.00
C296 C 0.79830 0.73008 0.69374 0.00000 Uiso 1.00
C297 C 0.72829 0.81622 0.67761 0.00000 Uiso 1.00
C298 C 0.78074 0.78197 0.65985 0.00000 Uiso 1.00
C299 C 0.69440 0.79866 0.72950 0.00000 Uiso 1.00
C300 C 0.71216 0.74621 0.76375 0.00000 Uiso 1.00

loop_
_geom_bond_atom_site_label_1
_geom_bond_atom_site_label_2
_geom_bond_distance
_geom_bond_site_symmetry_2
_ccdc_geom_bond_type
C1 O3 1.205 . D
C1 N27 1.401 . S
C1 C265 1.473 1_654 S
C2 O4 1.205 . D
C2 N27 1.402 . S
C2 C266 1.473 1_654 S
C5 O7 1.205 . D
C5 N29 1.402 . S
C5 C263 1.473 1_654 S
C6 O8 1.205 . D
C6 N29 1.401 . S
C6 C264 1.473 1_654 S
C9 C10 1.373 . A
C9 C14 1.421 . A
C9 N28 1.414 . S
C10 C11 1.373 . A
C10 H31 1.101 . S
C11 C12 1.421 . A
C11 N30 1.414 . S
C12 C13 1.415 . A
C12 C15 1.418 . A
C13 C14 1.415 . A
C13 C18 1.392 . A
C14 C21 1.418 . A
C15 C16 1.365 . A
C15 H32 1.099 . S
C16 C17 1.418 . A
C16 H25 1.099 . S
C17 C18 1.415 . A
C17 C22 1.421 . A
C18 C19 1.415 . A
C19 C20 1.418 . A
C19 C24 1.421 . A
C20 C21 1.365 . A
C20 H33 1.099 . S
C21 H26 1.099 . S
C22 C23 1.373 . A
C22 N27 1.414 . S
C23 C24 1.373 . A
C23 H34 1.101 . S
C24 N29 1.414 . S
N28 C36 1.401 . S
N28 C35 1.402 . S
N30 C39 1.401 . S
N30 C40 1.402 . S
C35 O37 1.205 . D
C35 C257 1.473 1_664 S
C36 O38 1.205 . D
C36 C258 1.473 1_664 S
C39 O41 1.205 . D
C39 C275 1.473 1_664 S
C40 O42 1.205 . D
C40 C276 1.473 1_664 S
C43 O45 1.205 . D
C43 N69 1.401 . S
C43 C298 1.473 1_654 S
C44 O46 1.205 . D
C44 N69 1.402 . S
C44 C297 1.473 1_654 S
C47 O49 1.205 . D
C47 N71 1.402 . S
C47 C290 1.473 1_654 S
C48 O50 1.205 . D
C48 N71 1.401 . S
C48 C289 1.473 1_654 S
C51 C52 1.373 . A
C51 C56 1.421 . A
C51 N70 1.414 . S
C52 C53 1.373 . A
C52 H73 1.101 . S
C53 C54 1.421 . A
C53 N72 1.414 . S
C54 C55 1.415 . A
C54 C57 1.418 . A
C55 C56 1.415 . A
C55 C60 1.392 . A
C56 C63 1.418 . A
C57 C58 1.365 . A
C57 H74 1.099 . S
C58 C59 1.418 . A
C58 H67 1.099 . S
C59 C60 1.415 . A
C59 C64 1.421 . A
C60 C61 1.415 . A
C61 C62 1.418 . A
C61 C66 1.421 . A
C62 C63 1.365 . A
C62 H75 1.099 . S
C63 H68 1.099 . S
C64 C65 1.373 . A
C64 N69 1.414 . S
C65 C66 1.373 . A
C65 H76 1.101 . S
C66 N71 1.414 . S
N70 C78 1.402 . S
N70 C77 1.401 . S
N72 C81 1.401 . S
N72 C82 1.402 . S
C77 O79 1.205 . D
C77 C285 1.473 1_664 S
C78 O80 1.205 . D
C78 C286 1.473 1_664 S
C81 O83 1.205 . D
C81 C282 1.473 1_664 S
C82 O84 1.205 . D
C82 C281 1.473 1_664 S
C85 O87 1.205 . D
C85 N111 1.402 . S
C85 C292 1.473 1_566 S
C86 O88 1.205 . D
C86 N111 1.401 . S
C86 C291 1.473 1_566 S
C89 O91 1.205 . D
C89 N113 1.401 . S
C89 C260 1.473 1_566 S
C90 O92 1.205 . D
C90 N113 1.402 . S
C90 C259 1.473 1_566 S
C93 C94 1.373 . A
C93 C98 1.421 . A
C93 N112 1.414 . S
C94 C95 1.373 . A
C94 H115 1.101 . S
C95 C96 1.421 . A
C95 N114 1.414 . S
C96 C97 1.415 . A
C96 C99 1.418 . A
C97 C98 1.415 . A
C97 C102 1.392 . A
C98 C105 1.418 . A
C99 C100 1.365 . A
C99 H116 1.099 . S
C100 C101 1.418 . A
C100 H109 1.099 . S
C101 C102 1.415 . A
C101 C106 1.421 . A
C102 C103 1.415 . A
C103 C104 1.418 . A
C103 C108 1.421 . A
C104 C105 1.365 . A
C104 H117 1.099 . S
C105 H110 1.099 . S
C106 C107 1.373 . A
C106 N111 1.414 . S
C107 C108 1.373 . A
C107 H118 1.101 . S
C108 N113 1.414 . S
N112 C120 1.401 . S
N112 C119 1.402 . S
N114 C123 1.402 . S
N114 C124 1.401 . S
C119 O121 1.205 . D
C119 C268 1.473 1_565 S
C120 O122 1.205 . D
C120 C267 1.473 1_565 S
C123 O125 1.205 . D
C123 C300 1.473 1_565 S
C124 O126 1.205 . D
C124 C299 1.473 1_565 S
C127 O129 1.205 . D
C127 N153 1.401 . S
C127 C284 1.473 1_566 S
C128 O130 1.205 . D
C128 N153 1.402 . S
C128 C283 1.473 1_566 S
C131 O133 1.205 . D
C131 N155 1.402 . S
C131 C255 1.473 1_566 S
C132 O134 1.205 . D
C132 N155 1.401 . S
C132 C256 1.473 1_566 S
C135 C136 1.373 . A
C135 C140 1.421 . A
C135 N154 1.414 . S
C136 C137 1.373 . A
C136 H157 1.101 . S
C137 C138 1.421 . A
C137 N156 1.414 . S
C138 C139 1.415 . A
C138 C141 1.418 . A
C139 C140 1.415 . A
C139 C144 1.392 . A
C140 C147 1.418 . A
C141 C142 1.365 . A
C141 H158 1.099 . S
C142 C143 1.418 . A
C142 H151 1.099 . S
C143 C144 1.415 . A
C143 C148 1.421 . A
C144 C145 1.415 . A
C145 C146 1.418 . A
C145 C150 1.421 . A
C146 C147 1.365 . A
C146 H159 1.099 . S
C147 H152 1.099 . S
C148 C149 1.373 . A
C148 N153 1.414 . S
C149 C150 1.373 . A
C149 H160 1.101 . S
C150 N155 1.414 . S
N154 C162 1.402 . S
N154 C161 1.401 . S
N156 C165 1.401 . S
N156 C166 1.402 . S
C161 O163 1.205 . D
C161 C274 1.473 1_565 S
C162 O164 1.205 . D
C162 C273 1.473 1_565 S
C165 O167 1.205 . D
C165 C278 1.473 1_565 S
C166 O168 1.205 . D
C166 C277 1.473 1_565 S
C169 O171 1.205 . D
C169 N195 1.402 . S
C169 C269 1.473 . S
C170 O172 1.205 . D
C170 N195 1.401 . S
C170 C270 1.473 . S
C173 O175 1.205 . D
C173 N197 1.401 . S
C173 C272 1.473 . S
C174 O176 1.205 . D
C174 N197 1.402 . S
C174 C271 1.473 . S
C177 C178 1.373 . A
C177 C182 1.421 . A
C177 N196 1.414 . S
C178 C179 1.373 . A
C178 H199 1.101 . S
C179 C180 1.421 . A
C179 N198 1.414 . S
C180 C181 1.415 . A
C180 C183 1.418 . A
C181 C182 1.415 . A
C181 C186 1.392 . A
C182 C189 1.418 . A
C183 C184 1.365 . A
C183 H200 1.099 . S
C184 C185 1.418 . A
C184 H193 1.099 . S
C185 C186 1.415 . A
C185 C190 1.421 . A
C186 C187 1.415 . A
C187 C188 1.418 . A
C187 C192 1.421 . A
C188 C189 1.365 . A
C188 H201 1.099 . S
C189 H194 1.099 . S
C190 C191 1.373 . A
C190 N195 1.414 . S
C191 C192 1.373 . A
C191 H202 1.101 . S
C192 N197 1.414 . S
N196 C204 1.401 . S
N196 C203 1.402 . S
N198 C207 1.402 . S
N198 C208 1.401 . S
C203 O205 1.205 . D
C203 C280 1.473 1_455 S
C204 O206 1.205 . D
C204 C279 1.473 1_455 S
C207 O209 1.205 . D
C207 C296 1.473 1_455 S
C208 O210 1.205 . D
C208 C295 1.473 1_455 S
C211 O213 1.205 . D
C211 N237 1.401 . S
C211 C261 1.473 . S
C212 O214 1.205 . D
C212 N237 1.402 . S
C212 C262 1.473 . S
C215 O217 1.205 . D
C215 N239 1.402 . S
C215 C254 1.473 . S
C216 O218 1.205 . D
C216 N239 1.401 . S
C216 C253 1.473 . S
C219 C220 1.373 . A
C219 C224 1.421 . A
C219 N238 1.414 . S
C220 C221 1.373 . A
C220 H241 1.101 . S
C221 C222 1.421 . A
C221 N240 1.414 . S
C222 C223 1.415 . A
C222 C225 1.418 . A
C223 C224 1.415 . A
C223 C228 1.392 . A
C224 C231 1.418 . A
C225 C226 1.365 . A
C225 H242 1.099 . S
C226 C227 1.418 . A
C226 H235 1.099 . S
C227 C228 1.415 . A
C227 C232 1.421 . A
C228 C229 1.415 . A
C229 C230 1.418 . A
C229 C234 1.421 . A
C230 C231 1.365 . A
C230 H243 1.099 . S
C231 H236 1.099 . S
C232 C233 1.373 . A
C232 N237 1.414 . S
C233 C234 1.373 . A
C233 H244 1.101 . S
C234 N239 1.414 . S
N238 C246 1.401 . S
N238 C245 1.402 . S
N240 C249 1.401 . S
N240 C250 1.402 . S
C245 O247 1.205 . D
C245 C287 1.473 1_455 S
C246 O248 1.205 . D
C246 C288 1.473 1_455 S
C249 O251 1.205 . D
C249 C294 1.473 1_455 S
C250 O252 1.205 . D
C250 C293 1.473 1_455 S
C253 C254 1.386 . A
C253 C255 1.371 . A
C254 C258 1.371 . A
C255 C131 1.473 1_544 S
C255 C256 1.386 . A
C256 C132 1.473 1_544 S
C256 C257 1.371 . A
C257 C35 1.473 1_446 S
C257 C258 1.386 . A
C258 C36 1.473 1_446 S
C259 C90 1.473 1_544 S
C259 C260 1.386 . A
C259 C261 1.371 . A
C260 C89 1.473 1_544 S
C260 C263 1.371 . A
C261 C262 1.386 . A
C262 C264 1.371 . A
C263 C5 1.473 1_456 S
C263 C264 1.386 . A
C264 C6 1.473 1_456 S
C265 C1 1.473 1_456 S
C265 C266 1.386 . A
C265 C269 1.371 . A
C266 C2 1.473 1_456 S
C266 C267 1.371 . A
C267 C120 1.473 1_545 S
C267 C268 1.386 . A
C268 C119 1.473 1_545 S
C268 C270 1.371 . A
C269 C270 1.386 . A
C271 C272 1.386 . A
C271 C275 1.371 . A
C272 C273 1.371 . A
C273 C162 1.473 1_545 S
C273 C274 1.386 . A
C274 C161 1.473 1_545 S
C274 C276 1.371 . A
C275 C39 1.473 1_446 S
C275 C276 1.386 . A
C276 C40 1.473 1_446 S
C277 C166 1.473 1_545 S
C277 C278 1.386 . A
C277 C279 1.371 . A
C278 C165 1.473 1_545 S
C278 C281 1.371 . A
C279 C204 1.473 1_655 S
C279 C280 1.386 . A
C280 C203 1.473 1_655 S
C280 C282 1.371 . A
C281 C82 1.473 1_446 S
C281 C282 1.386 . A
C282 C81 1.473 1_446 S
C283 C128 1.473 1_544 S
C283 C284 1.386 . A
C283 C288 1.371 . A
C284 C127 1.473 1_544 S
C284 C286 1.371 . A
C285 C77 1.473 1_446 S
C285 C286 1.386 . A
C285 C287 1.371 . A
C286 C78 1.473 1_446 S
C287 C245 1.473 1_655 S
C287 C288 1.386 . A
C288 C246 1.473 1_655 S
C289 C48 1.473 1_456 S
C289 C290 1.386 . A
C289 C293 1.371 . A
C290 C47 1.473 1_456 S
C290 C291 1.371 . A
C291 C86 1.473 1_544 S
C291 C292 1.386 . A
C292 C85 1.473 1_544 S
C292 C294 1.371 . A
C293 C250 1.473 1_655 S
C293 C294 1.386 . A
C294 C249 1.473 1_655 S
C295 C208 1.473 1_655 S
C295 C296 1.386 . A
C295 C300 1.371 . A
C296 C207 1.473 1_655 S
C296 C298 1.371 . A
C297 C44 1.473 1_456 S
C297 C298 1.386 . A
C297 C299 1.371 . A
C298 C43 1.473 1_456 S
C299 C124 1.473 1_545 S
C299 C300 1.386 . A
C300 C123 1.473 1_545 S
